data_2101128
loop_
_publ_author_name
'Botoshansky, M.'
'Herbstein, F. H.'
'Kapon, M.'

_publ_section_title
;
 Pyridinium picrate -- the structures of phases I and II. Correction of
 previous report for phase I. Study of the phase transformation
;
_journal_issue 2
_journal_name_full 'Acta Crystallographica Section B'
_journal_page_first 191
_journal_page_last 200
_journal_paper_doi 10.1107/S0108768193008584
_journal_volume 50
_journal_year 1994
_chemical_formula_sum 'C11 H8 N4 O7'
_chemical_formula_weight 308.22
_space_group_IT_number 2
_space_group_name_Hall '-P 1'
_space_group_name_H-M_alt 'P -1'
_symmetry_cell_setting triclinic
_symmetry_space_group_name_Hall '-P 1'
_symmetry_space_group_name_H-M 'P -1'
_cell_angle_alpha 86.38(5)
_cell_angle_beta 80.10(5)
_cell_angle_gamma 89.97(5)
_cell_formula_units_Z 2
_cell_length_a 10.156(2)
_cell_length_b 8.984(2)
_cell_length_c 7.2300(10)
_cell_volume 648.5(2)
_diffrn_radiation_type Mo
_diffrn_radiation_wavelength 0.71069
_exptl_absorpt_coefficient_mu 0.090
_exptl_crystal_density_diffrn 1.58
_exptl_crystal_density_meas 1.60
_exptl_crystal_F_000 316
_cod_data_source_file mu0308.cif
_cod_data_source_block mu0308b
_cod_original_cell_volume 648.6
_cod_database_code 2101128

loop_
_space_group_symop_id
_space_group_symop_operation_xyz
1 x,y,z
2 -x,-y,-z

loop_
_atom_site_label
_atom_site_fract_x
_atom_site_fract_y
_atom_site_fract_z
_atom_site_U_iso_or_equiv
C(1) .5048(5) -.0457(5) .2512(7) .0425(13)
C(2) .3850(4) .0426(5) .2951(7) .0414(2)
C(3) .2695(5) -.0080(5) .4076(7) .0410(12)
C(4) .2633(4) -.1518(5) .4868(7) .0395(11)
C(5) .3704(5) -.2474(5) .4516(7) .0427(13)
C(6) .4851(4) -.1954(5) .3396(7) .0411(13)
N(1) .3817(5) .1936(5) .2086(7) .0631(14)
O(1) .4830(4) .2598(4) .1437(6) .0714(13)
O(2) .2723(5) .2451(5) .1989(9) .137(2)
N(2) .1411(4) -.2040(5) .6073(6) .0508(11)
O(3) .0507(4) -.1153(5) .6493(6) .0701(11)
O(4) .1328(4) -.3358(4) .6629(6) .0714(12)
N(3) .5957(5) -.3009(5) .3084(7) .0596(14)
O(5) .5686(4) -.4291(4) .2840(7) .0866(15)
O(6) .7054(4) -.2603(5) .3111(10) .132(3)
O(7) .6105(3) -.0038(4) .1479(5) .0555(10)
H(1) .195(5) .050(5) .444(6) .048(14)
H(2) .367(4) -.342(5) .504(6) .045(14)
N(P) .7584(4) .2261(5) -.0241(6) .0476(11)
C(1P) .8662(5) .1418(6) -.0764(8) .0498(14)
C(2P) .9816(5) .2056(6) -.1704(9) .0560(16)
C(3P) .9850(5) .3572(6) -.2140(9) .0573(16)
C(4P) .8737(6) .4406(6) -.1608(9) .0622(18)
C(5P) .7592(5) .3734(6) -.0649(9) .0566(15)
H(1P) .858(4) .036(5) -.035(6) .050(14)
H(2P) 1.062(6) .145(7) -.205(9) .11(2)
H(3P) 1.071(5) .404(5) -.288(7) .065(16)
H(4P) .877(5) .543(6) -.181(7) .069(17)
H(5P) .677(5) .426(5) -.019(7) .066(16)
H(NP) .681(5) .170(6) .029(8) .072(17)

loop_
_geom_angle_atom_site_label_1
_geom_angle_atom_site_label_2
_geom_angle_atom_site_label_3
_geom_angle
C(2) C(1) C(6) 111.0(4)
C(1) C(2) C(3) 124.4(4)
C(2) C(3) C(4) 119.3(4)
C(3) C(4) C(5) 121.3(4)
C(4) C(5) C(6) 118.7(4)
C(5) C(6) C(1) 125.1(4)
C(6) C(1) O(7) 122.9(4)
C(2) C(1) O(7) 126.0(4)
C(1) C(2) N(1) 119.3(4)
C(3) C(2) N(1) 116.2(4)
C(3) C(4) N(2) 119.0(4)
C(5) C(4) N(2) 119.7(4)
C(1) C(6) N(3) 118.6(4)
C(5) C(6) N(3) 116.3(4)
O(1) N(1) O(2) 122.1(4)
O(3) N(2) O(4) 122.8(4)
O(5) N(3) O(6) 123.0(4)
N(P) C(1P) C(2P) 120.5(5)
C(1P) C(2P) C(3P) 118.6(5)
C(2P) C(3P) C(4P) 120.2(5)
C(3P) C(4P) C(5P) 119.6(5)
C(4P) C(5P) N(P) 119.0(5)
C(5P) N(P) C(1P) 122.1(4)

loop_
_geom_bond_atom_site_label_1
_geom_bond_atom_site_label_2
_geom_bond_distance
C(1P) C(2P) 1.356(7)
C(2P) C(3P) 1.373(7)
C(3P) C(4P) 1.369(7)
C(4P) C(5P) 1.368(7)
C(5P) N(P) 1.336(6)
C(1P) N(P) 1.338(6)
C(1P) H(1P) 0.97(5)
C(2P) H(2P) 0.98(6)
C(3P) H(3P) 1.01(5)
C(4P) H(4P) 0.92(5)
C(5P) H(5P) 0.97(5)
N(P) H(NP) 0.92(5)
C(1) C(2) 1.450(6)
C(2) C(3) 1.367(6)
C(3) C(4) 1.376(6)
C(4) C(5) 1.382(6)
C(5) C(6) 1.364(6)
C(6) C(1) 1.449(6)
C(2) N(1) 1.459(5)
C(4) N(2) 1.449(5)
C(6) N(3) 1.456(6)
C(1) O(7) 1.241(5)
N(1) O(1) 1.195(5)
N(1) O(2) 1.212(6)
N(2) O(3) 1.225(5)
N(2) O(4) 1.223(5)
N(3) O(5) 1.215(5)
N(3) O(6) 1.192(6)
C(3) H(1) 0.92(4)
C(5) H(2) 0.91(4)
O(1) H(NP) 2.21(5)
O(7) H(NP) 1.86(4)
